data_7115686
loop_
_publ_author_name
'Kamil Kotwica'
'Piotr Bujak'
'Damian Wamil'
'Mariusz Materna'
'Lukasz Skorka'
'Piotr A. Gunka'
'Robert Nowakowski'
'Barbara Golec'
'Beata Luszczynska'
'Malgorzata Zagorska'
'Adam Pron'

_publ_section_title
;
 Indanthrone dye revisited after sixty years
;
_journal_name_full Chem.Commun.
_journal_page_first 11543
_journal_paper_doi 10.1039/C4cc04778H
_journal_volume 50
_journal_year 2014
_chemical_formula_moiety 'C60 H80 N2 O4'
_chemical_formula_sum 'C60 H80 N2 O4'
_chemical_formula_weight 893.26
_chemical_name_systematic
;
 5,9,14,18-tetraoctyloxy-dinaphto[2,3-a:2,3-h]phenazine
;
_space_group_crystal_system triclinic
_space_group_IT_number 2
_space_group_name_Hall '-P 1'
_space_group_name_H-M_alt 'P -1'
_symmetry_space_group_name_Hall '-P 1'
_symmetry_space_group_name_H-M 'P -1'
_atom_sites_solution_hydrogens geom
_atom_sites_solution_primary direct
_audit_creation_date 2014-05-20
_audit_creation_method
;
Olex2 1.2-beta
(compiled 2014.03.20 svn.r2918 for OlexSys, GUI svn.r4816)
;
_cell_angle_alpha 69.7564(13)
_cell_angle_beta 88.9555(11)
_cell_angle_gamma 87.1772(12)
_cell_formula_units_Z 2
_cell_length_a 9.93781(14)
_cell_length_b 15.1528(2)
_cell_length_c 17.8125(2)
_cell_measurement_reflns_used 19532
_cell_measurement_temperature 100
_cell_measurement_theta_max 32.6980
_cell_measurement_theta_min 2.3330
_cell_volume 2513.57(6)
_computing_cell_refinement
'CrysAlisPro, Agilent Technologies, Version 1.171.37.31 (release 14-01-2014 CrysAlis171 .NET) (compiled Jan 14 2014,18:38:05)'
_computing_data_collection
'CrysAlisPro, Agilent Technologies, Version 1.171.37.31 (release 14-01-2014 CrysAlis171 .NET) (compiled Jan 14 2014,18:38:05)'
_computing_data_reduction
'CrysAlisPro, Agilent Technologies, Version 1.171.37.31 (release 14-01-2014 CrysAlis171 .NET) (compiled Jan 14 2014,18:38:05)'
_computing_molecular_graphics 'Olex2 (Dolomanov et al., 2009)'
_computing_publication_material 'Olex2 (Dolomanov et al., 2009)'
_computing_structure_refinement 'ShelXL (Sheldrick, 2008)'
_computing_structure_solution 'ShelXS (Sheldrick, 2008)'
_diffrn_ambient_temperature 100
_diffrn_detector 'CCD plate'
_diffrn_detector_area_resol_mean 10.3347
_diffrn_detector_type Atlas
_diffrn_measured_fraction_theta_full 1.000
_diffrn_measured_fraction_theta_max 0.938
_diffrn_measurement_device 'four-circle diffractometer'
_diffrn_measurement_device_type 'Xcalibur, Atlas, Gemini ultra'
_diffrn_measurement_method '\w scans'
_diffrn_orient_matrix_UB_11 -0.0113305000
_diffrn_orient_matrix_UB_12 0.0496179000
_diffrn_orient_matrix_UB_13 -0.0139266000
_diffrn_orient_matrix_UB_21 -0.0383454000
_diffrn_orient_matrix_UB_22 -0.0024722000
_diffrn_orient_matrix_UB_23 -0.0323544000
_diffrn_orient_matrix_UB_31 -0.0592273000
_diffrn_orient_matrix_UB_32 -0.0051331000
_diffrn_orient_matrix_UB_33 0.0236763000
_diffrn_radiation_monochromator graphite
_diffrn_radiation_probe x-ray
_diffrn_radiation_type MoK\a
_diffrn_radiation_wavelength 0.71073
_diffrn_reflns_av_R_equivalents 0.0420
_diffrn_reflns_av_unetI/netI 0.0320
_diffrn_reflns_Laue_measured_fraction_full 1.000
_diffrn_reflns_Laue_measured_fraction_max 0.938
_diffrn_reflns_limit_h_max 14
_diffrn_reflns_limit_h_min -15
_diffrn_reflns_limit_k_max 22
_diffrn_reflns_limit_k_min -22
_diffrn_reflns_limit_l_max 26
_diffrn_reflns_limit_l_min -27
_diffrn_reflns_number 99579
_diffrn_reflns_point_group_measured_fraction_full 1.000
_diffrn_reflns_point_group_measured_fraction_max 0.938
_diffrn_reflns_theta_full 30.000
_diffrn_reflns_theta_max 32.847
_diffrn_reflns_theta_min 2.052
_diffrn_source 'Enhance (Mo) X-ray Source'
_exptl_absorpt_coefficient_mu 0.072
_exptl_absorpt_correction_T_max 1.00000
_exptl_absorpt_correction_T_min 0.82921
_exptl_absorpt_correction_type multi-scan
_exptl_absorpt_process_details
;
CrysAlisPro, Agilent Technologies,
Version 1.171.37.31(release 14-01-2014 CrysAlis171 .NET)
(compiled Jan 14 2014,18:38:05) Empirical absorption correction
using spherical harmonics, implemented in SCALE3 ABSPACK scaling algorithm.
;
_exptl_crystal_colour orange
_exptl_crystal_colour_primary orange
_exptl_crystal_density_diffrn 1.180
_exptl_crystal_F_000 972
_exptl_crystal_size_max 0.4328
_exptl_crystal_size_mid 0.2486
_exptl_crystal_size_min 0.0624
_refine_diff_density_max 0.518
_refine_diff_density_min -0.239
_refine_diff_density_rms 0.058
_refine_ls_extinction_method none
_refine_ls_goodness_of_fit_ref 1.024
_refine_ls_hydrogen_treatment constr
_refine_ls_matrix_type full
_refine_ls_number_parameters 599
_refine_ls_number_reflns 17538
_refine_ls_number_restraints 0
_refine_ls_restrained_S_all 1.024
_refine_ls_R_factor_all 0.0809
_refine_ls_R_factor_gt 0.0513
_refine_ls_shift/su_max 0.000
_refine_ls_shift/su_mean 0.000
_refine_ls_structure_factor_coef Fsqd
_refine_ls_weighting_details 'w=1/[\s^2^(Fo^2^)+(0.0731P)^2^+0.6524P] where P=(Fo^2^+2Fc^2^)/3'
_refine_ls_weighting_scheme calc
_refine_ls_wR_factor_gt 0.1326
_refine_ls_wR_factor_ref 0.1543
_reflns_Friedel_coverage 0.000
_reflns_number_gt 12156
_reflns_number_total 17538
_reflns_threshold_expression 'I > 2\s(I)'
_cod_data_source_file c4cc04778h2.cif
_cod_data_source_block pg54
_cod_original_cell_volume 2513.57(7)
_cod_database_code 7115686
_shelxl_version_number 2014-1
_chemical_oxdiff_formula 'C60 H80 N2 O4'
_shelx_space_group_comment
;
The symmetry employed for this shelxl refinement is uniquely defined
by the following loop, which should always be used as a source of
symmetry information in preference to the above space-group names.
They are only intended as comments.
;
_reflns_odcompleteness_completeness 99.98
_reflns_odcompleteness_iscentric 1
_reflns_odcompleteness_theta 30.44
_olex2_refinement_description
;
1. Fixed Uiso
 At 1.2 times of:
  All C(H) groups, All C(H,H) groups
 At 1.5 times of:
  All C(H,H,H) groups
2.a Secondary CH2 refined with riding coordinates:
 C15(H15A,H15B), C16(H16A,H16B), C17(H17A,H17B), C18(H18A,H18B), C19(H19A,
 H19B), C20(H20A,H20B), C21(H21A,H21B), C23(H23A,H23B), C24(H24A,H24B),
 C25(H25A,H25B), C26(H26A,H26B), C27(H27A,H27B), C28(H28A,H28B), C29(H29A,H29B),
  C45(H45A,H45B), C46(H46A,H46B), C47(H47A,H47B), C48(H48A,H48B), C49(H49A,
 H49B), C50(H50A,H50B), C51(H51A,H51B), C53(H53A,H53B), C54(H54A,H54B),
 C55(H55A,H55B), C56(H56A,H56B), C57(H57A,H57B), C58(H58A,H58B), C59(H59A,H59B)
2.b Aromatic/amide H refined with riding coordinates:
 C1(H1), C2(H2), C3(H3), C4(H4), C10(H10), C11(H11), C31(H31), C32(H32),
 C33(H33), C34(H34), C40(H40), C41(H41)
2.c Idealised Me refined as rotating group:
 C22(H22A,H22B,H22C), C30(H30A,H30B,H30C), C52(H52A,H52B,H52C), C60(H60A,H60B,
 H60C)
;

loop_
_space_group_symop_operation_xyz
'x, y, z'
'-x, -y, -z'

loop_
_atom_site_label
_atom_site_type_symbol
_atom_site_fract_x
_atom_site_fract_y
_atom_site_fract_z
_atom_site_U_iso_or_equiv
_atom_site_adp_type
_atom_site_occupancy
_atom_site_site_symmetry_order
_atom_site_calc_flag
_atom_site_refinement_flags_posn
C1 C 0.08810(11) 0.15710(7) -0.49578(6) 0.01739(19) Uani 1 1 d .
H1 H 0.1550 0.1246 -0.5164 0.021 Uiso 1 1 calc R
C2 C -0.00691(11) 0.21594(8) -0.54609(6) 0.0206(2) Uani 1 1 d .
H2 H -0.0049 0.2244 -0.6015 0.025 Uiso 1 1 calc R
C3 C -0.10804(11) 0.26421(7) -0.51609(6) 0.0199(2) Uani 1 1 d .
H3 H -0.1724 0.3054 -0.5517 0.024 Uiso 1 1 calc R
C4 C -0.11376(10) 0.25195(7) -0.43618(6) 0.01659(19) Uani 1 1 d .
H4 H -0.1835 0.2834 -0.4166 0.020 Uiso 1 1 calc R
C5 C -0.01580(9) 0.19236(6) -0.38213(6) 0.01280(17) Uani 1 1 d .
C6 C -0.01674(9) 0.18214(6) -0.29986(6) 0.01146(16) Uani 1 1 d .
C7 C 0.08159(9) 0.12585(6) -0.24712(5) 0.01095(16) Uani 1 1 d .
C8 C 0.09031(9) 0.11438(6) -0.16207(5) 0.01102(16) Uani 1 1 d .
C9 C 0.19377(9) 0.05348(6) -0.11364(5) 0.01130(16) Uani 1 1 d .
C10 C 0.29118(9) 0.00524(7) -0.14805(6) 0.01377(18) Uani 1 1 d .
H10 H 0.3588 -0.0358 -0.1152 0.017 Uiso 1 1 calc R
C11 C 0.28721(9) 0.01789(7) -0.22682(6) 0.01322(17) Uani 1 1 d .
H11 H 0.3543 -0.0130 -0.2488 0.016 Uiso 1 1 calc R
C12 C 0.18364(9) 0.07717(6) -0.27855(6) 0.01142(16) Uani 1 1 d .
C13 C 0.18448(9) 0.08742(6) -0.35926(6) 0.01210(17) Uani 1 1 d .
C14 C 0.08661(9) 0.14475(7) -0.41277(6) 0.01314(17) Uani 1 1 d .
O1 O -0.12094(7) 0.22928(5) -0.27542(4) 0.01280(13) Uani 1 1 d .
C15 C -0.08694(9) 0.32133(6) -0.27708(6) 0.01376(17) Uani 1 1 d .
H15A H -0.0591 0.3602 -0.3317 0.017 Uiso 1 1 calc R
H15B H -0.0114 0.3158 -0.2400 0.017 Uiso 1 1 calc R
C16 C -0.21038(10) 0.36642(7) -0.25176(7) 0.01708(19) Uani 1 1 d .
H16A H -0.2392 0.3254 -0.1980 0.021 Uiso 1 1 calc R
H16B H -0.2847 0.3720 -0.2896 0.021 Uiso 1 1 calc R
C17 C -0.18388(10) 0.46407(7) -0.24944(6) 0.01681(19) Uani 1 1 d .
H17A H -0.1112 0.4580 -0.2104 0.020 Uiso 1 1 calc R
H17B H -0.1520 0.5041 -0.3028 0.020 Uiso 1 1 calc R
C18 C -0.30807(10) 0.51256(7) -0.22651(7) 0.0192(2) Uani 1 1 d .
H18A H -0.3394 0.4727 -0.1730 0.023 Uiso 1 1 calc R
H18B H -0.3810 0.5180 -0.2652 0.023 Uiso 1 1 calc R
C19 C -0.28235(10) 0.61063(7) -0.22489(7) 0.01759(19) Uani 1 1 d .
H19A H -0.2095 0.6051 -0.1861 0.021 Uiso 1 1 calc R
H19B H -0.2507 0.6503 -0.2784 0.021 Uiso 1 1 calc R
C20 C -0.40615(10) 0.65961(7) -0.20220(7) 0.0184(2) Uani 1 1 d .
H20A H -0.4399 0.6188 -0.1496 0.022 Uiso 1 1 calc R
H20B H -0.4778 0.6674 -0.2421 0.022 Uiso 1 1 calc R
C21 C -0.37933(11) 0.75588(7) -0.19752(7) 0.0188(2) Uani 1 1 d .
H21A H -0.3494 0.7978 -0.2507 0.023 Uiso 1 1 calc R
H21B H -0.3053 0.7487 -0.1591 0.023 Uiso 1 1 calc R
C22 C -0.50314(11) 0.80181(8) -0.17151(7) 0.0232(2) Uani 1 1 d .
H22A H -0.4796 0.8620 -0.1674 0.035 Uiso 1 1 calc GR
H22B H -0.5343 0.7602 -0.1193 0.035 Uiso 1 1 calc GR
H22C H -0.5750 0.8128 -0.2111 0.035 Uiso 1 1 calc GR
O2 O 0.28937(7) 0.04635(5) -0.38963(4) 0.01432(14) Uani 1 1 d .
C23 C 0.27253(10) -0.05023(7) -0.38334(6) 0.01457(18) Uani 1 1 d .
H23A H 0.1997 -0.0537 -0.4193 0.017 Uiso 1 1 calc R
H23B H 0.2494 -0.0890 -0.3278 0.017 Uiso 1 1 calc R
C24 C 0.40606(10) -0.08474(7) -0.40771(6) 0.01750(19) Uani 1 1 d .
H24A H 0.4757 -0.0841 -0.3689 0.021 Uiso 1 1 calc R
H24B H 0.4319 -0.0403 -0.4607 0.021 Uiso 1 1 calc R
C25 C 0.40554(10) -0.18321(7) -0.41214(7) 0.0186(2) Uani 1 1 d .
H25A H 0.3362 -0.1843 -0.4510 0.022 Uiso 1 1 calc R
H25B H 0.3806 -0.2281 -0.3591 0.022 Uiso 1 1 calc R
C26 C 0.54179(10) -0.21550(7) -0.43720(6) 0.01758(19) Uani 1 1 d .
H26A H 0.5672 -0.1701 -0.4899 0.021 Uiso 1 1 calc R
H26B H 0.6109 -0.2152 -0.3980 0.021 Uiso 1 1 calc R
C27 C 0.54153(11) -0.31374(8) -0.44281(7) 0.0210(2) Uani 1 1 d .
H27A H 0.5149 -0.3590 -0.3903 0.025 Uiso 1 1 calc R
H27B H 0.4733 -0.3138 -0.4826 0.025 Uiso 1 1 calc R
C28 C 0.67801(11) -0.34645(8) -0.46674(7) 0.0206(2) Uani 1 1 d .
H28A H 0.7459 -0.3464 -0.4268 0.025 Uiso 1 1 calc R
H28B H 0.7047 -0.3007 -0.5190 0.025 Uiso 1 1 calc R
C29 C 0.67990(13) -0.44430(8) -0.47316(8) 0.0280(3) Uani 1 1 d .
H29A H 0.6137 -0.4444 -0.5140 0.034 Uiso 1 1 calc R
H29B H 0.6523 -0.4903 -0.4212 0.034 Uiso 1 1 calc R
C30 C 0.81890(15) -0.47485(10) -0.49581(8) 0.0376(3) Uani 1 1 d .
H30A H 0.8472 -0.4291 -0.5468 0.056 Uiso 1 1 calc GR
H30B H 0.8148 -0.5369 -0.5010 0.056 Uiso 1 1 calc GR
H30C H 0.8839 -0.4782 -0.4541 0.056 Uiso 1 1 calc GR
N1 N 0.00413(8) 0.16198(6) -0.12953(5) 0.01229(15) Uani 1 1 d .
C31 C 0.12928(10) 0.04649(7) 0.33032(6) 0.01528(18) Uani 1 1 d .
H31 H 0.0594 0.0755 0.3520 0.018 Uiso 1 1 calc R
C32 C 0.22975(11) -0.00735(7) 0.37905(6) 0.0183(2) Uani 1 1 d .
H32 H 0.2284 -0.0161 0.4345 0.022 Uiso 1 1 calc R
C33 C 0.33572(10) -0.05020(7) 0.34747(6) 0.01776(19) Uani 1 1 d .
H33 H 0.4053 -0.0868 0.3818 0.021 Uiso 1 1 calc R
C34 C 0.33834(10) -0.03914(7) 0.26773(6) 0.01471(18) Uani 1 1 d .
H34 H 0.4101 -0.0679 0.2472 0.018 Uiso 1 1 calc R
C35 C 0.23463(9) 0.01503(6) 0.21543(6) 0.01159(16) Uani 1 1 d .
C36 C 0.23555(9) 0.02585(6) 0.13278(5) 0.01070(16) Uani 1 1 d .
C37 C 0.13159(9) 0.07722(6) 0.08170(5) 0.01073(16) Uani 1 1 d .
C38 C 0.12145(9) 0.08822(6) -0.00312(5) 0.01083(16) Uani 1 1 d .
C39 C 0.01822(9) 0.14926(6) -0.05146(6) 0.01138(16) Uani 1 1 d .
C40 C -0.07789(9) 0.19817(7) -0.01682(6) 0.01383(18) Uani 1 1 d .
H40 H -0.1442 0.2405 -0.0498 0.017 Uiso 1 1 calc R
C41 C -0.07475(9) 0.18443(7) 0.06212(6) 0.01339(17) Uani 1 1 d .
H41 H -0.1420 0.2149 0.0843 0.016 Uiso 1 1 calc R
C42 C 0.02846(9) 0.12446(6) 0.11373(5) 0.01073(16) Uani 1 1 d .
C43 C 0.03008(9) 0.11533(6) 0.19427(6) 0.01131(16) Uani 1 1 d .
C44 C 0.12929(9) 0.05914(6) 0.24708(6) 0.01204(17) Uani 1 1 d .
O31 O 0.34835(6) -0.01032(5) 0.10562(4) 0.01198(13) Uani 1 1 d .
C45 C 0.33965(9) -0.10590(6) 0.10640(6) 0.01308(17) Uani 1 1 d .
H45A H 0.2707 -0.1083 0.0678 0.016 Uiso 1 1 calc R
H45B H 0.3142 -0.1481 0.1604 0.016 Uiso 1 1 calc R
C46 C 0.47706(9) -0.13667(7) 0.08327(6) 0.01475(18) Uani 1 1 d .
H46A H 0.5435 -0.1393 0.1248 0.018 Uiso 1 1 calc R
H46B H 0.5060 -0.0897 0.0322 0.018 Uiso 1 1 calc R
C47 C 0.47463(10) -0.23301(7) 0.07412(7) 0.01733(19) Uani 1 1 d .
H47A H 0.4084 -0.2295 0.0322 0.021 Uiso 1 1 calc R
H47B H 0.4432 -0.2791 0.1250 0.021 Uiso 1 1 calc R
C48 C 0.61085(10) -0.26938(7) 0.05212(6) 0.01662(19) Uani 1 1 d .
H48A H 0.6414 -0.2253 0.0000 0.020 Uiso 1 1 calc R
H48B H 0.6785 -0.2719 0.0930 0.020 Uiso 1 1 calc R
C49 C 0.60118(11) -0.36739(7) 0.04676(7) 0.0198(2) Uani 1 1 d .
H49A H 0.5699 -0.4104 0.0991 0.024 Uiso 1 1 calc R
H49B H 0.5316 -0.3639 0.0067 0.024 Uiso 1 1 calc R
C50 C 0.73121(11) -0.41061(8) 0.02443(7) 0.0219(2) Uani 1 1 d .
H50A H 0.7648 -0.3679 -0.0274 0.026 Uiso 1 1 calc R
H50B H 0.8006 -0.4175 0.0655 0.026 Uiso 1 1 calc R
C51 C 0.70899(14) -0.50682(8) 0.01809(8) 0.0309(3) Uani 1 1 d .
H51A H 0.6764 -0.5491 0.0704 0.037 Uiso 1 1 calc R
H51B H 0.6373 -0.4995 -0.0218 0.037 Uiso 1 1 calc R
C52 C 0.83366(18) -0.55345(10) -0.00574(9) 0.0459(4) Uani 1 1 d .
H52A H 0.8682 -0.5116 -0.0569 0.069 Uiso 1 1 calc GR
H52B H 0.8101 -0.6130 -0.0112 0.069 Uiso 1 1 calc GR
H52C H 0.9030 -0.5658 0.0355 0.069 Uiso 1 1 calc GR
O32 O -0.06907(7) 0.16305(5) 0.22288(4) 0.01289(13) Uani 1 1 d .
C53 C -0.03188(9) 0.25635(6) 0.21641(6) 0.01351(17) Uani 1 1 d .
H53A H -0.0027 0.2916 0.1611 0.016 Uiso 1 1 calc R
H53B H 0.0433 0.2525 0.2533 0.016 Uiso 1 1 calc R
C54 C -0.15475(10) 0.30554(7) 0.23817(6) 0.01579(18) Uani 1 1 d .
H54A H -0.1875 0.2662 0.2915 0.019 Uiso 1 1 calc R
H54B H -0.2271 0.3116 0.1990 0.019 Uiso 1 1 calc R
C55 C -0.12691(10) 0.40325(7) 0.23964(6) 0.01559(18) Uani 1 1 d .
H55A H -0.0557 0.3972 0.2795 0.019 Uiso 1 1 calc R
H55B H -0.0930 0.4424 0.1865 0.019 Uiso 1 1 calc R
C56 C -0.25242(10) 0.45261(7) 0.26042(6) 0.01660(19) Uani 1 1 d .
H56A H -0.3222 0.4606 0.2193 0.020 Uiso 1 1 calc R
H56B H -0.2884 0.4119 0.3124 0.020 Uiso 1 1 calc R
C57 C -0.22645(10) 0.54888(7) 0.26558(6) 0.01656(19) Uani 1 1 d .
H57A H -0.1558 0.5411 0.3061 0.020 Uiso 1 1 calc R
H57B H -0.1920 0.5900 0.2133 0.020 Uiso 1 1 calc R
C58 C -0.35198(10) 0.59699(7) 0.28764(6) 0.01707(19) Uani 1 1 d .
H58A H -0.3869 0.5555 0.3396 0.020 Uiso 1 1 calc R
H58B H -0.4223 0.6051 0.2468 0.020 Uiso 1 1 calc R
C59 C -0.32663(10) 0.69303(7) 0.29364(7) 0.01811(19) Uani 1 1 d .
H59A H -0.2545 0.6854 0.3333 0.022 Uiso 1 1 calc R
H59B H -0.2947 0.7354 0.2412 0.022 Uiso 1 1 calc R
C60 C -0.45222(11) 0.73865(8) 0.31820(7) 0.0226(2) Uani 1 1 d .
H60A H -0.5212 0.7518 0.2767 0.034 Uiso 1 1 calc GR
H60B H -0.4291 0.7976 0.3248 0.034 Uiso 1 1 calc GR
H60C H -0.4869 0.6958 0.3689 0.034 Uiso 1 1 calc GR
N31 N 0.20752(8) 0.04083(6) -0.03576(5) 0.01233(15) Uani 1 1 d .

loop_
_atom_site_aniso_label
_atom_site_aniso_U_11
_atom_site_aniso_U_22
_atom_site_aniso_U_33
_atom_site_aniso_U_23
_atom_site_aniso_U_13
_atom_site_aniso_U_12
C1 0.0219(5) 0.0182(5) 0.0129(4) -0.0066(4) 0.0001(4) 0.0010(4)
C2 0.0275(5) 0.0222(5) 0.0123(4) -0.0067(4) -0.0036(4) 0.0025(4)
C3 0.0242(5) 0.0190(5) 0.0162(5) -0.0062(4) -0.0071(4) 0.0042(4)
C4 0.0183(4) 0.0162(4) 0.0158(5) -0.0063(4) -0.0040(4) 0.0022(3)
C5 0.0138(4) 0.0118(4) 0.0134(4) -0.0053(3) -0.0015(3) 0.0003(3)
C6 0.0119(4) 0.0104(4) 0.0132(4) -0.0057(3) 0.0002(3) 0.0007(3)
C7 0.0115(4) 0.0108(4) 0.0111(4) -0.0046(3) 0.0001(3) 0.0002(3)
C8 0.0115(4) 0.0102(4) 0.0118(4) -0.0045(3) 0.0001(3) 0.0003(3)
C9 0.0111(4) 0.0117(4) 0.0116(4) -0.0048(3) 0.0000(3) 0.0014(3)
C10 0.0132(4) 0.0149(4) 0.0138(4) -0.0064(4) -0.0012(3) 0.0043(3)
C11 0.0124(4) 0.0140(4) 0.0144(4) -0.0069(3) 0.0005(3) 0.0026(3)
C12 0.0114(4) 0.0114(4) 0.0125(4) -0.0054(3) 0.0014(3) -0.0001(3)
C13 0.0128(4) 0.0120(4) 0.0123(4) -0.0055(3) 0.0020(3) 0.0005(3)
C14 0.0156(4) 0.0129(4) 0.0114(4) -0.0049(3) 0.0001(3) -0.0002(3)
O1 0.0121(3) 0.0117(3) 0.0161(3) -0.0070(3) -0.0006(2) 0.0022(2)
C15 0.0143(4) 0.0110(4) 0.0162(4) -0.0052(3) 0.0004(3) 0.0008(3)
C16 0.0141(4) 0.0145(4) 0.0244(5) -0.0094(4) 0.0019(4) 0.0010(3)
C17 0.0153(4) 0.0137(4) 0.0230(5) -0.0087(4) 0.0020(4) 0.0010(3)
C18 0.0160(4) 0.0151(4) 0.0293(6) -0.0115(4) 0.0028(4) 0.0010(3)
C19 0.0173(4) 0.0132(4) 0.0236(5) -0.0084(4) 0.0014(4) 0.0014(3)
C20 0.0169(4) 0.0142(4) 0.0251(5) -0.0086(4) 0.0027(4) 0.0019(3)
C21 0.0199(5) 0.0143(4) 0.0231(5) -0.0082(4) -0.0002(4) 0.0023(4)
C22 0.0247(5) 0.0182(5) 0.0284(6) -0.0113(4) 0.0010(4) 0.0053(4)
O2 0.0157(3) 0.0132(3) 0.0148(3) -0.0063(3) 0.0047(3) 0.0009(2)
C23 0.0166(4) 0.0144(4) 0.0138(4) -0.0066(4) 0.0034(3) 0.0004(3)
C24 0.0157(4) 0.0160(4) 0.0220(5) -0.0087(4) 0.0057(4) 0.0004(3)
C25 0.0172(4) 0.0172(5) 0.0233(5) -0.0097(4) 0.0059(4) 0.0003(4)
C26 0.0176(4) 0.0165(4) 0.0195(5) -0.0079(4) 0.0051(4) 0.0013(3)
C27 0.0209(5) 0.0185(5) 0.0252(5) -0.0104(4) 0.0066(4) 0.0013(4)
C28 0.0228(5) 0.0188(5) 0.0208(5) -0.0086(4) 0.0044(4) 0.0046(4)
C29 0.0385(7) 0.0195(5) 0.0259(6) -0.0090(5) 0.0065(5) 0.0068(5)
C30 0.0498(8) 0.0301(6) 0.0278(6) -0.0069(5) 0.0073(6) 0.0211(6)
N1 0.0122(3) 0.0129(4) 0.0127(4) -0.0060(3) -0.0002(3) 0.0019(3)
C31 0.0185(4) 0.0154(4) 0.0133(4) -0.0070(4) 0.0018(3) 0.0014(3)
C32 0.0239(5) 0.0193(5) 0.0118(4) -0.0061(4) -0.0015(4) 0.0029(4)
C33 0.0197(5) 0.0186(5) 0.0148(4) -0.0061(4) -0.0038(4) 0.0043(4)
C34 0.0149(4) 0.0154(4) 0.0145(4) -0.0064(4) -0.0019(3) 0.0027(3)
C35 0.0125(4) 0.0108(4) 0.0119(4) -0.0045(3) 0.0001(3) 0.0007(3)
C36 0.0102(4) 0.0107(4) 0.0125(4) -0.0058(3) 0.0014(3) 0.0009(3)
C37 0.0116(4) 0.0100(4) 0.0109(4) -0.0043(3) 0.0003(3) 0.0012(3)
C38 0.0113(4) 0.0106(4) 0.0113(4) -0.0049(3) 0.0005(3) 0.0009(3)
C39 0.0118(4) 0.0107(4) 0.0120(4) -0.0047(3) -0.0004(3) 0.0013(3)
C40 0.0127(4) 0.0146(4) 0.0152(4) -0.0070(4) -0.0017(3) 0.0048(3)
C41 0.0119(4) 0.0141(4) 0.0159(4) -0.0079(4) 0.0001(3) 0.0031(3)
C42 0.0101(4) 0.0106(4) 0.0125(4) -0.0054(3) 0.0011(3) 0.0006(3)
C43 0.0112(4) 0.0106(4) 0.0132(4) -0.0058(3) 0.0026(3) 0.0004(3)
C44 0.0132(4) 0.0118(4) 0.0116(4) -0.0046(3) 0.0013(3) -0.0003(3)
O31 0.0104(3) 0.0121(3) 0.0144(3) -0.0063(3) 0.0015(2) 0.0027(2)
C45 0.0137(4) 0.0107(4) 0.0155(4) -0.0056(3) 0.0005(3) 0.0017(3)
C46 0.0129(4) 0.0139(4) 0.0186(5) -0.0076(4) 0.0020(3) 0.0020(3)
C47 0.0161(4) 0.0142(4) 0.0233(5) -0.0091(4) 0.0032(4) 0.0016(3)
C48 0.0160(4) 0.0143(4) 0.0207(5) -0.0083(4) 0.0022(4) 0.0035(3)
C49 0.0215(5) 0.0143(4) 0.0249(5) -0.0089(4) 0.0027(4) 0.0032(4)
C50 0.0271(5) 0.0182(5) 0.0208(5) -0.0085(4) 0.0013(4) 0.0088(4)
C51 0.0473(8) 0.0188(5) 0.0285(6) -0.0123(5) -0.0016(5) 0.0114(5)
C52 0.0726(11) 0.0340(7) 0.0311(7) -0.0157(6) -0.0030(7) 0.0323(7)
O32 0.0136(3) 0.0116(3) 0.0151(3) -0.0072(3) 0.0039(2) 0.0009(2)
C53 0.0145(4) 0.0118(4) 0.0157(4) -0.0069(3) 0.0023(3) 0.0002(3)
C54 0.0143(4) 0.0137(4) 0.0215(5) -0.0091(4) 0.0022(4) 0.0013(3)
C55 0.0150(4) 0.0134(4) 0.0200(5) -0.0082(4) 0.0021(3) 0.0009(3)
C56 0.0149(4) 0.0138(4) 0.0235(5) -0.0099(4) 0.0017(4) 0.0022(3)
C57 0.0158(4) 0.0143(4) 0.0216(5) -0.0091(4) 0.0016(4) 0.0008(3)
C58 0.0166(4) 0.0138(4) 0.0230(5) -0.0096(4) 0.0020(4) 0.0016(3)
C59 0.0189(5) 0.0142(4) 0.0229(5) -0.0090(4) -0.0006(4) 0.0022(3)
C60 0.0235(5) 0.0175(5) 0.0290(6) -0.0118(4) -0.0006(4) 0.0057(4)
N31 0.0132(3) 0.0132(4) 0.0117(4) -0.0060(3) 0.0000(3) 0.0021(3)

loop_
_atom_type_symbol
_atom_type_description
_atom_type_scat_dispersion_real
_atom_type_scat_dispersion_imag
_atom_type_scat_source
C C 0.0033 0.0016 'International Tables Vol C Tables 4.2.6.8 and 6.1.1.4'
H H 0.0000 0.0000 'International Tables Vol C Tables 4.2.6.8 and 6.1.1.4'
N N 0.0061 0.0033 'International Tables Vol C Tables 4.2.6.8 and 6.1.1.4'
O O 0.0106 0.0060 'International Tables Vol C Tables 4.2.6.8 and 6.1.1.4'

loop_
_exptl_crystal_face_index_h
_exptl_crystal_face_index_k
_exptl_crystal_face_index_l
_exptl_crystal_face_perp_dist
_exptl_oxdiff_crystal_face_indexfrac_h
_exptl_oxdiff_crystal_face_indexfrac_k
_exptl_oxdiff_crystal_face_indexfrac_l
_exptl_oxdiff_crystal_face_x
_exptl_oxdiff_crystal_face_y
_exptl_oxdiff_crystal_face_z
0 1 0 0.0312 0.0013 0.9994 0.0006 0.0496 -0.0025 -0.0052
0 -1 0 0.0312 -0.0013 -0.9994 -0.0006 -0.0496 0.0025 0.0052
0 0 1 0.2071 -0.0006 -0.0003 0.9993 -0.0139 -0.0323 0.0237
0 0 -1 0.1731 0.0006 0.0003 -0.9993 0.0139 0.0323 -0.0237
1 0 0 0.1328 1.0004 -0.0012 0.0007 -0.0114 -0.0384 -0.0592
-1 0 0 0.1158 -1.0004 0.0012 -0.0007 0.0114 0.0384 0.0592

loop_
_geom_angle_atom_site_label_1
_geom_angle_atom_site_label_2
_geom_angle_atom_site_label_3
_geom_angle
C2 C1 C14 120.11(9)
C1 C2 C3 120.56(9)
C4 C3 C2 120.57(9)
C3 C4 C5 120.55(9)
C6 C5 C4 121.27(8)
C6 C5 C14 120.07(8)
C14 C5 C4 118.64(9)
C7 C6 C5 121.40(8)
O1 C6 C5 115.95(8)
O1 C6 C7 122.64(8)
C6 C7 C8 124.66(8)
C6 C7 C12 118.04(8)
C12 C7 C8 117.28(8)
C9 C8 C7 119.67(8)
N1 C8 C7 120.84(8)
N1 C8 C9 119.48(8)
C8 C9 C10 120.48(8)
N31 C9 C8 122.37(8)
N31 C9 C10 117.12(8)
C11 C10 C9 120.42(8)
C10 C11 C12 121.67(8)
C7 C12 C11 120.42(8)
C13 C12 C7 120.45(8)
C13 C12 C11 119.13(8)
C12 C13 C14 121.74(8)
O2 C13 C12 119.58(8)
O2 C13 C14 118.49(8)
C1 C14 C5 119.55(9)
C13 C14 C1 122.16(8)
C13 C14 C5 118.29(8)
C6 O1 C15 113.13(7)
O1 C15 C16 107.80(7)
C15 C16 C17 112.03(8)
C18 C17 C16 113.17(8)
C17 C18 C19 113.35(8)
C20 C19 C18 113.63(8)
C19 C20 C21 113.68(8)
C20 C21 C22 112.75(9)
C13 O2 C23 115.42(7)
O2 C23 C24 106.10(8)
C23 C24 C25 114.29(8)
C24 C25 C26 112.79(8)
C27 C26 C25 113.08(9)
C28 C27 C26 113.06(9)
C27 C28 C29 113.97(10)
C28 C29 C30 112.19(11)
C8 N1 C39 118.03(8)
C32 C31 C44 120.22(9)
C31 C32 C33 120.60(9)
C34 C33 C32 120.41(9)
C33 C34 C35 120.65(9)
C34 C35 C36 121.04(8)
C34 C35 C44 118.82(8)
C36 C35 C44 120.13(8)
C37 C36 C35 121.03(8)
O31 C36 C35 116.13(8)
O31 C36 C37 122.65(8)
C36 C37 C38 124.58(8)
C36 C37 C42 118.23(8)
C42 C37 C38 117.18(8)
C39 C38 C37 119.86(8)
N31 C38 C37 120.67(8)
N31 C38 C39 119.46(8)
N1 C39 C38 122.41(8)
N1 C39 C40 117.34(8)
C38 C39 C40 120.23(8)
C41 C40 C39 120.57(8)
C40 C41 C42 121.57(8)
C37 C42 C41 120.39(8)
C43 C42 C37 120.26(8)
C43 C42 C41 119.32(8)
C42 C43 C44 121.85(8)
O32 C43 C42 118.85(8)
O32 C43 C44 119.30(8)
C35 C44 C31 119.28(8)
C43 C44 C31 122.39(8)
C43 C44 C35 118.32(8)
C36 O31 C45 115.31(7)
O31 C45 C46 107.50(7)
C45 C46 C47 111.49(8)
C46 C47 C48 114.37(8)
C49 C48 C47 111.21(8)
C50 C49 C48 115.88(9)
C51 C50 C49 111.45(10)
C52 C51 C50 114.49(12)
C43 O32 C53 112.63(7)
O32 C53 C54 107.34(7)
C53 C54 C55 112.99(8)
C56 C55 C54 112.37(8)
C57 C56 C55 113.57(8)
C58 C57 C56 113.18(8)
C57 C58 C59 113.54(8)
C60 C59 C58 112.76(9)
C38 N31 C9 118.24(8)

loop_
_geom_bond_atom_site_label_1
_geom_bond_atom_site_label_2
_geom_bond_distance
C1 C2 1.3728(14)
C1 C14 1.4247(13)
C2 C3 1.4175(15)
C3 C4 1.3708(14)
C4 C5 1.4269(13)
C5 C6 1.4192(13)
C5 C14 1.4262(13)
C6 C7 1.4006(12)
C6 O1 1.3776(10)
C7 C8 1.4677(13)
C7 C12 1.4412(12)
C8 C9 1.4285(12)
C8 N1 1.3417(11)
C9 C10 1.4373(12)
C9 N31 1.3418(12)
C10 C11 1.3499(13)
C11 C12 1.4443(13)
C12 C13 1.3916(13)
C13 C14 1.4095(13)
C13 O2 1.3838(10)
O1 C15 1.4416(11)
C15 C16 1.5119(13)
C16 C17 1.5302(13)
C17 C18 1.5265(13)
C18 C19 1.5304(14)
C19 C20 1.5256(13)
C20 C21 1.5261(14)
C21 C22 1.5268(14)
O2 C23 1.4464(11)
C23 C24 1.5134(13)
C24 C25 1.5214(14)
C25 C26 1.5283(13)
C26 C27 1.5263(14)
C27 C28 1.5251(14)
C28 C29 1.5251(15)
C29 C30 1.5268(17)
N1 C39 1.3451(12)
C31 C32 1.3701(14)
C31 C44 1.4277(13)
C32 C33 1.4179(14)
C33 C34 1.3714(13)
C34 C35 1.4234(13)
C35 C36 1.4238(13)
C35 C44 1.4250(12)
C36 C37 1.4021(12)
C36 O31 1.3763(10)
C37 C38 1.4665(13)
C37 C42 1.4414(12)
C38 C39 1.4272(12)
C38 N31 1.3400(11)
C39 C40 1.4378(12)
C40 C41 1.3490(13)
C41 C42 1.4448(13)
C42 C43 1.3931(13)
C43 C44 1.4067(13)
C43 O32 1.3856(10)
O31 C45 1.4503(11)
C45 C46 1.5171(12)
C46 C47 1.5253(13)
C47 C48 1.5317(13)
C48 C49 1.5285(14)
C49 C50 1.5281(14)
C50 C51 1.5276(16)
C51 C52 1.5221(17)
O32 C53 1.4442(11)
C53 C54 1.5132(12)
C54 C55 1.5287(13)
C55 C56 1.5281(13)
C56 C57 1.5277(13)
C57 C58 1.5274(13)
C58 C59 1.5287(14)
C59 C60 1.5269(14)
